data_7717858
loop_
_publ_author_name
'Dodonov, Vladimir Alekseevich'
'Kryuchenkova, Alina A.'
'Kushnerova, Olga A.'
'Baranov, Evgeny V.'
'Zhao, Yanxia'
'Osmanov, Vladimir K.'
'Fedushkin, Igor Leonidovich'

_publ_section_title
;
 Cooperative and Non-Cooperative Additions Involving Silicon Atom and
 Redox-active Ligand
;
_journal_name_full 'Dalton Transactions'
_journal_paper_doi 10.1039/D4DT03409K
_journal_year 2025
_chemical_formula_sum 'C55.25 H55.5 N2 Si'
_chemical_formula_weight 775.60
_space_group_crystal_system triclinic
_space_group_IT_number 2
_space_group_name_Hall '-P 1'
_space_group_name_H-M_alt 'P -1'
_atom_sites_solution_hydrogens mixed
_atom_sites_solution_primary dual
_atom_sites_solution_secondary difmap
_audit_creation_method SHELXL-2018/3
_audit_update_record
;
2024-10-31 deposited with the CCDC.	2025-01-22 downloaded from the CCDC.
;
_cell_angle_alpha 65.722(3)
_cell_angle_beta 84.555(3)
_cell_angle_gamma 89.836(3)
_cell_formula_units_Z 4
_cell_length_a 9.1741(4)
_cell_length_b 22.2346(6)
_cell_length_c 24.0351(9)
_cell_measurement_reflns_used 10351
_cell_measurement_temperature 150(2)
_cell_measurement_theta_max 27.6030
_cell_measurement_theta_min 1.8480
_cell_volume 4445.4(3)
_computing_cell_refinement 'CrysAlisPro 1.171.41.93a (Rigaku OD, 2020)'
_computing_data_collection 'CrysAlisPro 1.171.41.93a (Rigaku OD, 2020)'
_computing_data_reduction 'CrysAlisPro 1.171.41.93a (Rigaku OD, 2020)'
_computing_molecular_graphics 'Bruker SHELXTL'
_computing_publication_material 'Bruker SHELXTL'
_computing_structure_refinement 'SHELXL-2018/3 (Sheldrick, 2018)'
_computing_structure_solution 'SHELXT 2018/2 (Sheldrick, 2018)'
_diffrn_ambient_temperature 150(2)
_diffrn_measured_fraction_theta_full 1.000
_diffrn_measured_fraction_theta_max 1.000
_diffrn_measurement_device_type 'Xcalibur, Eos'
_diffrn_measurement_method '\w scans'
_diffrn_radiation_type MoK\a
_diffrn_radiation_wavelength 0.71073
_diffrn_reflns_av_unetI/netI 0.1036
_diffrn_reflns_Laue_measured_fraction_full 1.000
_diffrn_reflns_Laue_measured_fraction_max 1.000
_diffrn_reflns_limit_h_max 11
_diffrn_reflns_limit_h_min -11
_diffrn_reflns_limit_k_max 28
_diffrn_reflns_limit_k_min -28
_diffrn_reflns_limit_l_max 30
_diffrn_reflns_limit_l_min -30
_diffrn_reflns_number 19416
_diffrn_reflns_point_group_measured_fraction_full 1.000
_diffrn_reflns_point_group_measured_fraction_max 1.000
_diffrn_reflns_theta_full 25.242
_diffrn_reflns_theta_max 27.000
_diffrn_reflns_theta_min 1.631
_diffrn_source 'fine-focus sealed X-ray tube'
_exptl_absorpt_coefficient_mu 0.092
_exptl_absorpt_correction_T_max 0.983
_exptl_absorpt_correction_T_min 0.966
_exptl_absorpt_correction_type analytical
_exptl_absorpt_process_details
;
CrysAlisPro 1.171.41.93a (Rigaku Oxford Diffraction, 2020)
Analytical numeric absorption correction using a multifaceted crystal
model based on expressions derived by R.C. Clark & J.S. Reid.
(Clark, R. C. & Reid, J. S. (1995). Acta Cryst. A51, 887-897)
Empirical absorption correction using spherical harmonics,
implemented in SCALE3 ABSPACK scaling algorithm.
;
_exptl_crystal_colour colorless
_exptl_crystal_density_diffrn 1.159
_exptl_crystal_description prism
_exptl_crystal_F_000 1660
_exptl_crystal_size_max 0.580
_exptl_crystal_size_mid 0.380
_exptl_crystal_size_min 0.250
_refine_diff_density_max 0.715
_refine_diff_density_min -0.379
_refine_diff_density_rms 0.075
_refine_ls_extinction_method none
_refine_ls_goodness_of_fit_ref 1.001
_refine_ls_hydrogen_treatment mixed
_refine_ls_matrix_type full
_refine_ls_number_parameters 1118
_refine_ls_number_reflns 19416
_refine_ls_number_restraints 79
_refine_ls_restrained_S_all 1.010
_refine_ls_R_factor_all 0.1492
_refine_ls_R_factor_gt 0.0745
_refine_ls_shift/su_max 0.000
_refine_ls_shift/su_mean 0.000
_refine_ls_structure_factor_coef Fsqd
_refine_ls_weighting_details 'w=1/[\s^2^(Fo^2^)+(0.0956P)^2^] where P=(Fo^2^+2Fc^2^)/3'
_refine_ls_weighting_scheme calc
_refine_ls_wR_factor_gt 0.1732
_refine_ls_wR_factor_ref 0.2056
_reflns_Friedel_coverage 0.000
_reflns_number_gt 10611
_reflns_number_total 19416
_reflns_threshold_expression 'I > 2\s(I)'
_cod_data_source_file d4dt03409k3.cif
_cod_data_source_block sibianphcch
_cod_original_formula_sum 'C55.25 H55.50 N2 Si'
_cod_database_code 7717858
_shelx_shelxl_version_number 2018/3
_shelx_space_group_comment
;
The symmetry employed for this shelxl refinement is uniquely defined
by the following loop, which should always be used as a source of
symmetry information in preference to the above space-group names.
They are only intended as comments.
;
_shelx_estimated_absorpt_t_min 0.949
_shelx_estimated_absorpt_t_max 0.977

loop_
_space_group_symop_operation_xyz
'x, y, z'
'-x, -y, -z'

loop_
_atom_site_label
_atom_site_type_symbol
_atom_site_fract_x
_atom_site_fract_y
_atom_site_fract_z
_atom_site_U_iso_or_equiv
_atom_site_adp_type
_atom_site_occupancy
_atom_site_site_symmetry_order
_atom_site_calc_flag
_atom_site_refinement_flags_posn
_atom_site_refinement_flags_adp
_atom_site_refinement_flags_occupancy
_atom_site_disorder_assembly
_atom_site_disorder_group
Si1A Si 1.25082(12) 0.55397(4) 0.23121(4) 0.0276(2) Uani 1 1 d . . . . .
N1A N 1.0739(3) 0.52426(12) 0.25507(12) 0.0253(7) Uani 1 1 d . . . . .
N2A N 0.9145(3) 0.39198(12) 0.34453(12) 0.0269(7) Uani 1 1 d . . . . .
C1A C 1.0493(4) 0.46370(15) 0.24406(14) 0.0249(8) Uani 1 1 d . . . . .
C2A C 0.9224(4) 0.41452(15) 0.28623(15) 0.0238(7) Uani 1 1 d . . . . .
C3A C 0.8244(4) 0.40100(16) 0.24631(15) 0.0283(8) Uani 1 1 d . . . . .
C4A C 0.8771(4) 0.44156(16) 0.18433(15) 0.0277(8) Uani 1 1 d . . . . .
C5A C 1.0032(4) 0.47940(15) 0.17990(15) 0.0277(8) Uani 1 1 d . . . . .
C6A C 1.0684(5) 0.51906(16) 0.12268(15) 0.0344(9) Uani 1 1 d . . . . .
H6AA H 1.156569 0.543678 0.118173 0.041 Uiso 1 1 calc R U . . .
C7A C 1.0036(5) 0.52290(18) 0.07090(16) 0.0409(11) Uani 1 1 d . . . . .
H7AA H 1.046813 0.551972 0.031370 0.049 Uiso 1 1 calc R U . . .
C8A C 0.8799(5) 0.48601(17) 0.07545(16) 0.0395(10) Uani 1 1 d . . . . .
H8AA H 0.839142 0.489809 0.039308 0.047 Uiso 1 1 calc R U . . .
C9A C 0.8127(5) 0.44257(18) 0.13333(16) 0.0362(9) Uani 1 1 d . . . . .
C10A C 0.6902(5) 0.3991(2) 0.14625(18) 0.0468(11) Uani 1 1 d . . . . .
H10A H 0.643403 0.397117 0.113397 0.056 Uiso 1 1 calc R U . . .
C11A C 0.6377(5) 0.3595(2) 0.20568(17) 0.0463(12) Uani 1 1 d . . . . .
H11A H 0.554606 0.330893 0.212870 0.056 Uiso 1 1 calc R U . . .
C12A C 0.7030(5) 0.35971(18) 0.25651(17) 0.0360(11) Uani 1 1 d . . . . .
H12A H 0.664057 0.331886 0.297143 0.043 Uiso 1 1 calc R U . . .
C13A C 0.9687(4) 0.55166(15) 0.28589(14) 0.0256(8) Uani 1 1 d . . . . .
C14A C 0.8685(4) 0.59708(16) 0.25283(15) 0.0279(8) Uani 1 1 d . . . . .
C15A C 0.7739(5) 0.62510(17) 0.28372(17) 0.0374(9) Uani 1 1 d . . . . .
H15A H 0.701946 0.654106 0.262500 0.045 Uiso 1 1 calc R U . . .
C16A C 0.7835(5) 0.61124(18) 0.34436(17) 0.0402(10) Uani 1 1 d . . . . .
H16A H 0.719266 0.631074 0.364713 0.048 Uiso 1 1 calc R U . . .
C17A C 0.8863(4) 0.56854(17) 0.37583(17) 0.0351(9) Uani 1 1 d . . . . .
H17A H 0.893178 0.560222 0.417544 0.042 Uiso 1 1 calc R U . . .
C18A C 0.9797(4) 0.53754(16) 0.34830(15) 0.0280(8) Uani 1 1 d . . . . .
C19A C 0.8641(5) 0.61972(17) 0.18453(16) 0.0329(9) Uani 1 1 d . . . . .
H19A H 0.947414 0.599613 0.169196 0.040 Uiso 1 1 calc R U . . .
C20A C 0.8864(6) 0.69530(17) 0.15102(17) 0.0477(11) Uani 1 1 d . . . . .
H20A H 0.893433 0.708393 0.106592 0.072 Uiso 1 1 calc R U . . .
H20B H 0.976948 0.709197 0.161807 0.072 Uiso 1 1 calc R U . . .
H20C H 0.803164 0.716394 0.163324 0.072 Uiso 1 1 calc R U . . .
C21A C 0.7221(5) 0.59714(19) 0.16858(18) 0.0452(10) Uani 1 1 d . . . . .
H21A H 0.713572 0.548784 0.187093 0.068 Uiso 1 1 calc R U . . .
H21B H 0.724048 0.613478 0.123915 0.068 Uiso 1 1 calc R U . . .
H21C H 0.638027 0.614711 0.184538 0.068 Uiso 1 1 calc R U . . .
C22A C 1.0906(4) 0.49139(16) 0.38607(15) 0.0315(9) Uani 1 1 d . . . . .
H22A H 1.140466 0.469373 0.361020 0.038 Uiso 1 1 calc R U . . .
C23A C 1.2088(5) 0.53100(18) 0.40048(17) 0.0405(10) Uani 1 1 d . . . . .
H23A H 1.276674 0.500458 0.426400 0.061 Uiso 1 1 calc R U . . .
H23B H 1.161456 0.555997 0.422090 0.061 Uiso 1 1 calc R U . . .
H23C H 1.262979 0.561595 0.362086 0.061 Uiso 1 1 calc R U . . .
C24A C 1.0222(5) 0.43735(17) 0.44676(16) 0.0393(10) Uani 1 1 d . . . . .
H24A H 1.099569 0.410281 0.469198 0.059 Uiso 1 1 calc R U . . .
H24B H 0.953120 0.409432 0.438227 0.059 Uiso 1 1 calc R U . . .
H24C H 0.970138 0.457824 0.471619 0.059 Uiso 1 1 calc R U . . .
C25A C 0.7948(4) 0.34632(16) 0.37942(14) 0.0271(8) Uani 1 1 d . . . . .
C26A C 0.8119(4) 0.27809(16) 0.39644(14) 0.0284(8) Uani 1 1 d . . . . .
C27A C 0.6923(5) 0.23539(17) 0.42754(15) 0.0362(10) Uani 1 1 d . . . . .
H27A H 0.701850 0.189330 0.439282 0.043 Uiso 1 1 calc R U . . .
C28A C 0.5620(5) 0.25771(17) 0.44162(16) 0.0351(10) Uani 1 1 d . . . . .
H28A H 0.480646 0.227668 0.461304 0.042 Uiso 1 1 calc R U . . .
C29A C 0.5481(4) 0.32456(17) 0.42713(15) 0.0343(9) Uani 1 1 d . . . . .
H29A H 0.457213 0.339610 0.437872 0.041 Uiso 1 1 calc R U . . .
C30A C 0.6639(4) 0.36987(16) 0.39733(14) 0.0285(8) Uani 1 1 d . . . . .
C31A C 0.9579(5) 0.25180(16) 0.38328(16) 0.0340(9) Uani 1 1 d . . . . .
H31A H 1.008886 0.287278 0.345427 0.041 Uiso 1 1 calc R U . . .
C32A C 1.0529(7) 0.2406(3) 0.43525(19) 0.0748(17) Uani 1 1 d . . . . .
H32A H 1.145926 0.222358 0.427202 0.112 Uiso 1 1 calc R U . . .
H32B H 1.001600 0.209482 0.474142 0.112 Uiso 1 1 calc R U . . .
H32C H 1.072259 0.282665 0.437754 0.112 Uiso 1 1 calc R U . . .
C33A C 0.9403(6) 0.1908(2) 0.3695(2) 0.0763(17) Uani 1 1 d . . . . .
H33A H 1.036238 0.179645 0.355546 0.114 Uiso 1 1 calc R U . . .
H33B H 0.874384 0.200334 0.337379 0.114 Uiso 1 1 calc R U . . .
H33C H 0.899041 0.153545 0.406812 0.114 Uiso 1 1 calc R U . . .
C34A C 0.6465(4) 0.44198(16) 0.38481(15) 0.0334(9) Uani 1 1 d . . . . .
H34A H 0.744394 0.465450 0.368492 0.040 Uiso 1 1 calc R U . . .
C35A C 0.5944(5) 0.45010(19) 0.44375(17) 0.0430(10) Uani 1 1 d . . . . .
H35A H 0.667975 0.433469 0.472945 0.064 Uiso 1 1 calc R U . . .
H35B H 0.501341 0.425099 0.461912 0.064 Uiso 1 1 calc R U . . .
H35C H 0.580434 0.496936 0.434068 0.064 Uiso 1 1 calc R U . . .
C36A C 0.5402(5) 0.47359(18) 0.33615(17) 0.0445(10) Uani 1 1 d . . . . .
H36A H 0.530767 0.520192 0.328454 0.067 Uiso 1 1 calc R U . . .
H36B H 0.444006 0.450554 0.350854 0.067 Uiso 1 1 calc R U . . .
H36C H 0.577829 0.470220 0.298032 0.067 Uiso 1 1 calc R U . . .
C37A C 1.3162(5) 0.47532(18) 0.23424(17) 0.0320(9) Uani 1 1 d . . . . .
H37A H 1.411(4) 0.4667(16) 0.2297(16) 0.033(11) Uiso 1 1 d . . . . .
C38A C 1.2027(4) 0.43336(15) 0.24554(14) 0.0262(8) Uani 1 1 d . . . . .
C39A C 1.2232(5) 0.36341(17) 0.25452(16) 0.0304(9) Uani 1 1 d . . . . .
C40A C 1.1736(5) 0.33641(17) 0.21663(16) 0.0355(10) Uani 1 1 d . . . . .
H40A H 1.116743 0.361782 0.184528 0.043 Uiso 1 1 calc R U . . .
C41A C 1.2069(5) 0.27266(17) 0.22561(18) 0.0429(10) Uani 1 1 d . . . . .
H41A H 1.173445 0.254788 0.199139 0.052 Uiso 1 1 calc R U . . .
C42A C 1.2880(5) 0.23441(17) 0.27235(18) 0.0410(10) Uani 1 1 d . . . . .
H42A H 1.309924 0.190637 0.277939 0.049 Uiso 1 1 calc R U . . .
C43A C 1.3369(4) 0.26028(16) 0.31097(17) 0.0380(9) Uani 1 1 d . . . . .
H43A H 1.392116 0.234437 0.343520 0.046 Uiso 1 1 calc R U . . .
C44A C 1.3042(4) 0.32460(16) 0.30143(17) 0.0348(9) Uani 1 1 d . . . . .
H44A H 1.338265 0.342508 0.327773 0.042 Uiso 1 1 calc R U . . .
C45A C 1.3369(5) 0.62122(17) 0.23845(17) 0.0342(9) Uani 1 1 d . . . . .
H45A H 1.375(4) 0.6445(15) 0.2628(15) 0.039(10) Uiso 1 1 d . . . . .
C46A C 1.3147(4) 0.63638(17) 0.17949(16) 0.0318(9) Uani 1 1 d . . . . .
C47A C 1.3460(4) 0.69496(16) 0.12138(17) 0.0332(9) Uani 1 1 d . . . . .
C48A C 1.2719(5) 0.70441(18) 0.07067(17) 0.0461(11) Uani 1 1 d . . . . .
H48A H 1.201138 0.671999 0.073271 0.055 Uiso 1 1 calc R U . . .
C49A C 1.2995(6) 0.7598(2) 0.01709(19) 0.0627(14) Uani 1 1 d . . . . .
H49A H 1.247044 0.765289 -0.016795 0.075 Uiso 1 1 calc R U . . .
C50A C 1.4015(6) 0.8074(2) 0.0114(2) 0.0593(13) Uani 1 1 d . . . . .
H50A H 1.419450 0.845718 -0.025963 0.071 Uiso 1 1 calc R U . . .
C51A C 1.4781(5) 0.79893(19) 0.06110(19) 0.0523(12) Uani 1 1 d . . . . .
H51A H 1.548993 0.831594 0.057767 0.063 Uiso 1 1 calc R U . . .
C52A C 1.4515(5) 0.74314(17) 0.11540(18) 0.0422(10) Uani 1 1 d . . . . .
H52A H 1.505442 0.737457 0.148956 0.051 Uiso 1 1 calc R U . . .
Si1B Si 0.86680(12) -0.05325(4) 0.76416(4) 0.0274(2) Uani 1 1 d . . . . .
N1B N 0.7002(3) -0.02308(12) 0.74152(12) 0.0257(7) Uani 1 1 d . . . . .
N2B N 0.5823(3) 0.11189(12) 0.65365(12) 0.0265(7) Uani 1 1 d . . . . .
C1B C 0.6695(4) 0.03713(15) 0.75296(14) 0.0257(8) Uani 1 1 d . . . . .
C2B C 0.5623(4) 0.08702(15) 0.71229(15) 0.0250(8) Uani 1 1 d . . . . .
C3B C 0.4454(4) 0.09901(16) 0.75341(15) 0.0287(8) Uani 1 1 d . . . . .
C4B C 0.4707(4) 0.05793(16) 0.81439(15) 0.0287(8) Uani 1 1 d . . . . .
C5B C 0.5950(4) 0.02046(15) 0.81801(14) 0.0276(8) Uani 1 1 d . . . . .
C6B C 0.6361(5) -0.01995(16) 0.87434(15) 0.0331(9) Uani 1 1 d . . . . .
H6BA H 0.721963 -0.044708 0.877671 0.040 Uiso 1 1 calc R U . . .
C7B C 0.5476(5) -0.02397(17) 0.92759(16) 0.0375(10) Uani 1 1 d . . . . .
H7BA H 0.574637 -0.052474 0.966762 0.045 Uiso 1 1 calc R U . . .
C8B C 0.4260(5) 0.01141(18) 0.92448(16) 0.0405(10) Uani 1 1 d . . . . .
H8BA H 0.368660 0.006739 0.961179 0.049 Uiso 1 1 calc R U . . .
C9B C 0.3833(4) 0.05551(17) 0.86676(16) 0.0349(9) Uani 1 1 d . . . . .
C10B C 0.2643(5) 0.09878(19) 0.85479(17) 0.0444(10) Uani 1 1 d . . . . .
H10B H 0.202405 0.100354 0.888135 0.053 Uiso 1 1 calc R U . . .
C11B C 0.2381(5) 0.1378(2) 0.79637(17) 0.0445(11) Uani 1 1 d . . . . .
H11B H 0.156426 0.165424 0.790138 0.053 Uiso 1 1 calc R U . . .
C12B C 0.3271(5) 0.13927(19) 0.74426(17) 0.0371(11) Uani 1 1 d . . . . .
H12B H 0.305888 0.167289 0.703986 0.045 Uiso 1 1 calc R U . . .
C13B C 0.6092(4) -0.04940(15) 0.71053(15) 0.0245(8) Uani 1 1 d . . . . .
C14B C 0.4912(5) -0.09382(17) 0.74325(16) 0.0304(9) Uani 1 1 d . . . . .
C15B C 0.4101(5) -0.12078(17) 0.71175(16) 0.0362(9) Uani 1 1 d . . . . .
H15B H 0.327092 -0.149189 0.732931 0.043 Uiso 1 1 calc R U . . .
C16B C 0.4483(5) -0.10693(17) 0.65074(16) 0.0364(9) Uani 1 1 d . . . . .
H16B H 0.392199 -0.125854 0.630279 0.044 Uiso 1 1 calc R U . . .
C17B C 0.5681(5) -0.06552(16) 0.61951(16) 0.0348(9) Uani 1 1 d . . . . .
H17B H 0.595197 -0.057370 0.577815 0.042 Uiso 1 1 calc R U . . .
C18B C 0.6513(4) -0.03501(15) 0.64759(15) 0.0276(8) Uani 1 1 d . . . . .
C19B C 0.4549(5) -0.11779(17) 0.81225(16) 0.0335(10) Uani 1 1 d . . . . .
H19B H 0.530285 -0.097560 0.827477 0.040 Uiso 1 1 calc R U . . .
C20B C 0.4631(5) -0.19179(17) 0.84467(17) 0.0472(11) Uani 1 1 d . . . . .
H20D H 0.444393 -0.205380 0.889083 0.071 Uiso 1 1 calc R U . . .
H20E H 0.560851 -0.204999 0.834958 0.071 Uiso 1 1 calc R U . . .
H20F H 0.389320 -0.213065 0.831038 0.071 Uiso 1 1 calc R U . . .
C21B C 0.3052(5) -0.09453(19) 0.82746(18) 0.0464(11) Uani 1 1 d . . . . .
H21D H 0.305639 -0.046182 0.808169 0.070 Uiso 1 1 calc R U . . .
H21E H 0.284941 -0.109999 0.872040 0.070 Uiso 1 1 calc R U . . .
H21F H 0.229137 -0.112518 0.811909 0.070 Uiso 1 1 calc R U . . .
C22B C 0.7806(4) 0.00915(16) 0.61044(15) 0.0319(9) Uani 1 1 d . . . . .
H22B H 0.821142 0.029938 0.635816 0.038 Uiso 1 1 calc R U . . .
C23B C 0.9006(5) -0.03094(18) 0.59480(17) 0.0419(10) Uani 1 1 d . . . . .
H23D H 0.984687 -0.001490 0.571117 0.063 Uiso 1 1 calc R U . . .
H23E H 0.862614 -0.052403 0.570466 0.063 Uiso 1 1 calc R U . . .
H23F H 0.931530 -0.064626 0.632785 0.063 Uiso 1 1 calc R U . . .
C24B C 0.7398(5) 0.06448(18) 0.55100(16) 0.0430(11) Uani 1 1 d . . . . .
H24D H 0.825900 0.093792 0.530046 0.065 Uiso 1 1 calc R U . . .
H24E H 0.661537 0.089783 0.560723 0.065 Uiso 1 1 calc R U . . .
H24F H 0.705756 0.045231 0.524210 0.065 Uiso 1 1 calc R U . . .
C25B C 0.4801(4) 0.15828(16) 0.62002(15) 0.0288(8) Uani 1 1 d . . . . .
C26B C 0.5046(4) 0.22579(16) 0.60598(15) 0.0308(9) Uani 1 1 d . . . . .
C27B C 0.4003(4) 0.27009(17) 0.57616(16) 0.0340(9) Uani 1 1 d . . . . .
H27B H 0.415456 0.315703 0.566478 0.041 Uiso 1 1 calc R U . . .
C28B C 0.2735(6) 0.24866(18) 0.56017(16) 0.0393(10) Uani 1 1 d . . . . .
H28B H 0.200033 0.278763 0.542311 0.047 Uiso 1 1 calc R U . . .
C29B C 0.2577(4) 0.18361(17) 0.57079(15) 0.0354(9) Uani 1 1 d . . . . .
H29B H 0.174370 0.169392 0.558071 0.042 Uiso 1 1 calc R U . . .
C30B C 0.3603(4) 0.13718(16) 0.59982(15) 0.0291(8) Uani 1 1 d . . . . .
C31B C 0.6432(5) 0.24999(16) 0.62090(16) 0.0344(9) Uani 1 1 d . . . . .
H31B H 0.674445 0.214608 0.659139 0.041 Uiso 1 1 calc R U . . .
C32B C 0.7631(6) 0.2618(2) 0.56863(19) 0.0675(15) Uani 1 1 d . . . . .
H32D H 0.781187 0.220343 0.564463 0.101 Uiso 1 1 calc R U . . .
H32E H 0.853322 0.278067 0.577562 0.101 Uiso 1 1 calc R U . . .
H32F H 0.731913 0.294684 0.530281 0.101 Uiso 1 1 calc R U . . .
C33B C 0.6245(6) 0.31244(19) 0.6312(2) 0.0753(17) Uani 1 1 d . . . . .
H33D H 0.716370 0.324450 0.642476 0.113 Uiso 1 1 calc R U . . .
H33E H 0.546193 0.304998 0.664253 0.113 Uiso 1 1 calc R U . . .
H33F H 0.598829 0.348313 0.593361 0.113 Uiso 1 1 calc R U . . .
C34B C 0.3373(4) 0.06561(16) 0.60929(15) 0.0317(8) Uani 1 1 d . . . . .
H34B H 0.426816 0.041707 0.625726 0.038 Uiso 1 1 calc R U . . .
C35B C 0.3218(6) 0.06146(19) 0.54792(17) 0.0490(12) Uani 1 1 d . . . . .
H35D H 0.407972 0.082965 0.519053 0.073 Uiso 1 1 calc R U . . .
H35E H 0.233522 0.083744 0.531037 0.073 Uiso 1 1 calc R U . . .
H35F H 0.313962 0.015027 0.554476 0.073 Uiso 1 1 calc R U . . .
C36B C 0.2080(5) 0.03198(18) 0.65601(18) 0.0463(11) Uani 1 1 d . . . . .
H36D H 0.195209 -0.013555 0.660406 0.069 Uiso 1 1 calc R U . . .
H36E H 0.119216 0.055938 0.642254 0.069 Uiso 1 1 calc R U . . .
H36F H 0.225850 0.031769 0.695651 0.069 Uiso 1 1 calc R U . . .
C37B C 0.9330(4) 0.02494(17) 0.76197(16) 0.0297(8) Uani 1 1 d . . . . .
H37B H 1.031(4) 0.0394(15) 0.7627(15) 0.031(10) Uiso 1 1 d . . . . .
C38B C 0.8234(4) 0.06692(15) 0.75220(15) 0.0245(8) Uani 1 1 d . . . . .
C39B C 0.8463(5) 0.13604(16) 0.74550(15) 0.0253(9) Uani 1 1 d . . . . .
C40B C 0.7772(5) 0.16044(17) 0.78524(17) 0.0344(10) Uani 1 1 d . . . . .
H40B H 0.705215 0.134109 0.817079 0.041 Uiso 1 1 calc R U . . .
C41B C 0.8149(5) 0.22441(17) 0.77789(18) 0.0451(11) Uani 1 1 d . . . . .
H41B H 0.768363 0.241156 0.805302 0.054 Uiso 1 1 calc R U . . .
C42B C 0.9175(5) 0.26335(16) 0.73201(17) 0.0370(9) Uani 1 1 d . . . . .
H42B H 0.940815 0.306895 0.727299 0.044 Uiso 1 1 calc R U . . .
C43B C 0.9864(5) 0.23888(16) 0.69277(17) 0.0359(9) Uani 1 1 d . . . . .
H43B H 1.058381 0.265359 0.660974 0.043 Uiso 1 1 calc R U . . .
C44B C 0.9506(4) 0.17547(16) 0.69978(16) 0.0334(9) Uani 1 1 d . . . . .
H44B H 0.998834 0.158824 0.672599 0.040 Uiso 1 1 calc R U . . .
C45B C 0.9559(5) -0.12044(18) 0.75698(18) 0.0334(9) Uani 1 1 d . . . . .
H45B H 1.014(5) -0.1435(18) 0.7411(18) 0.060(14) Uiso 1 1 d . . . . .
C46B C 0.9074(4) -0.13534(16) 0.81533(16) 0.0304(9) Uani 1 1 d . . . . .
C47B C 0.9114(5) -0.19445(17) 0.87362(17) 0.0344(9) Uani 1 1 d . . . . .
C48B C 0.8117(5) -0.20227(18) 0.92313(17) 0.0437(11) Uani 1 1 d . . . . .
H48B H 0.743380 -0.169121 0.919937 0.052 Uiso 1 1 calc R U . . .
C49B C 0.8112(6) -0.25882(19) 0.97791(18) 0.0550(12) Uani 1 1 d . . . . .
H49B H 0.740623 -0.264675 1.011506 0.066 Uiso 1 1 calc R U . . .
C50B C 0.9130(6) -0.3062(2) 0.98325(19) 0.0569(13) Uani 1 1 d . . . . .
H50B H 0.913240 -0.344353 1.020675 0.068 Uiso 1 1 calc R U . . .
C51B C 1.0136(6) -0.29816(19) 0.9347(2) 0.0531(12) Uani 1 1 d . . . . .
H51B H 1.084313 -0.330612 0.938610 0.064 Uiso 1 1 calc R U . . .
C52B C 1.0129(5) -0.24297(18) 0.87977(18) 0.0409(10) Uani 1 1 d . . . . .
H52B H 1.082084 -0.238145 0.846045 0.049 Uiso 1 1 calc R U . . .
C1S C 1.4436(11) 0.4955(4) 0.0349(4) 0.075(3) Uani 0.5 1 d G U P A -1
H1SA H 1.381281 0.460376 0.063921 0.089 Uiso 0.5 1 calc R U P A -1
C2S C 1.4641(8) 0.5528(4) 0.0437(3) 0.073(3) Uani 0.5 1 d G U P A -1
H2SA H 1.415864 0.556764 0.078771 0.087 Uiso 0.5 1 calc R U P A -1
C3S C 1.5553(9) 0.6042(3) 0.0013(4) 0.098(4) Uani 0.5 1 d G U P A -1
H3SA H 1.569308 0.643380 0.007354 0.118 Uiso 0.5 1 calc R U P A -1
C4S C 1.6259(8) 0.5984(3) -0.0499(3) 0.087(3) Uani 0.5 1 d G U P A -1
H4SA H 1.688171 0.633608 -0.078914 0.104 Uiso 0.5 1 calc R U P A -1
C5S C 1.6053(11) 0.5412(4) -0.0587(3) 0.097(4) Uani 0.5 1 d G U P A -1
H5SA H 1.653590 0.537221 -0.093766 0.116 Uiso 0.5 1 calc R U P A -1
C6S C 1.5142(14) 0.4897(4) -0.0163(5) 0.145(7) Uani 0.5 1 d G U P A -1
H6SA H 1.500147 0.450604 -0.022349 0.174 Uiso 0.5 1 calc R U P A -1
C7S C -0.011(2) 0.0710(6) 1.0423(9) 0.145(6) Uani 0.5 1 d D U P B -1
H7SA H -0.057118 0.104083 1.008294 0.218 Uiso 0.5 1 calc R U P B -1
H7SB H 0.081966 0.089659 1.046706 0.218 Uiso 0.5 1 calc R U P B -1
H7SC H -0.076054 0.058346 1.080378 0.218 Uiso 0.5 1 calc R U P B -1
C8S C 0.0185(13) 0.0113(4) 1.0294(4) 0.080(3) Uani 0.5 1 d DG U P B -1
C9S C -0.0335(14) 0.0186(4) 0.9746(4) 0.105(5) Uani 0.5 1 d G U P B -1
H9SA H -0.076978 0.058416 0.950313 0.126 Uiso 0.5 1 calc R U P B -1
C10S C -0.0219(14) -0.0325(5) 0.9554(4) 0.122(6) Uani 0.5 1 d G U P B -1
H10C H -0.057463 -0.027489 0.917994 0.146 Uiso 0.5 1 calc R U P B -1
C11S C 0.0417(13) -0.0908(4) 0.9910(4) 0.141(7) Uani 0.5 1 d G U P B -1
H11C H 0.049655 -0.125656 0.977919 0.169 Uiso 0.5 1 calc R U P B -1
C12S C 0.0938(10) -0.0981(3) 1.0458(4) 0.087(3) Uani 0.5 1 d G U P B -1
H12C H 0.137260 -0.137919 1.070162 0.105 Uiso 0.5 1 calc R U P B -1
C13S C 0.0822(9) -0.0470(4) 1.0650(3) 0.080(3) Uani 0.5 1 d G U P B -1
H13A H 0.117747 -0.052014 1.102482 0.095 Uiso 0.5 1 calc R U P B -1

loop_
_atom_site_aniso_label
_atom_site_aniso_U_11
_atom_site_aniso_U_22
_atom_site_aniso_U_33
_atom_site_aniso_U_23
_atom_site_aniso_U_13
_atom_site_aniso_U_12
Si1A 0.0283(6) 0.0250(5) 0.0311(5) -0.0141(4) 0.0008(5) -0.0030(4)
N1A 0.0315(18) 0.0198(14) 0.0274(15) -0.0135(12) 0.0019(14) -0.0031(13)
N2A 0.0313(18) 0.0258(15) 0.0239(15) -0.0109(12) -0.0015(14) -0.0012(13)
C1A 0.031(2) 0.0199(17) 0.0271(18) -0.0138(15) 0.0001(16) -0.0023(15)
C2A 0.0238(19) 0.0226(17) 0.0283(19) -0.0141(15) -0.0016(16) 0.0017(15)
C3A 0.025(2) 0.0340(19) 0.0294(19) -0.0167(16) -0.0007(16) 0.0000(16)
C4A 0.029(2) 0.0284(18) 0.0274(18) -0.0133(15) -0.0052(17) 0.0042(16)
C5A 0.032(2) 0.0257(18) 0.0278(18) -0.0133(15) -0.0024(17) 0.0020(16)
C6A 0.043(2) 0.0288(19) 0.0280(19) -0.0097(16) 0.0014(18) -0.0011(18)
C7A 0.064(3) 0.037(2) 0.0200(18) -0.0103(17) 0.000(2) 0.004(2)
C8A 0.052(3) 0.041(2) 0.029(2) -0.0162(18) -0.010(2) 0.005(2)
C9A 0.037(2) 0.046(2) 0.031(2) -0.0206(18) -0.0067(19) 0.0052(19)
C10A 0.041(3) 0.067(3) 0.049(3) -0.040(2) -0.014(2) 0.005(2)
C11A 0.041(3) 0.065(3) 0.042(2) -0.031(2) -0.002(2) -0.014(2)
C12A 0.036(3) 0.041(2) 0.034(2) -0.0183(18) -0.001(2) -0.008(2)
C13A 0.029(2) 0.0231(17) 0.0277(18) -0.0147(15) 0.0039(16) -0.0072(15)
C14A 0.027(2) 0.0251(18) 0.0316(19) -0.0117(16) -0.0047(17) 0.0013(17)
C15A 0.038(2) 0.038(2) 0.041(2) -0.0214(18) -0.005(2) 0.0115(19)
C16A 0.034(2) 0.044(2) 0.051(2) -0.031(2) 0.004(2) 0.003(2)
C17A 0.037(2) 0.038(2) 0.037(2) -0.0231(18) 0.0013(19) -0.0036(18)
C18A 0.032(2) 0.0283(18) 0.0292(18) -0.0184(15) 0.0014(17) -0.0051(16)
C19A 0.032(2) 0.031(2) 0.037(2) -0.0152(17) -0.0060(19) 0.0097(18)
C20A 0.056(3) 0.041(2) 0.042(2) -0.0115(19) -0.012(2) 0.003(2)
C21A 0.045(3) 0.048(2) 0.043(2) -0.019(2) -0.009(2) 0.001(2)
C22A 0.036(2) 0.033(2) 0.032(2) -0.0202(17) -0.0035(18) 0.0029(17)
C23A 0.037(2) 0.052(2) 0.040(2) -0.0261(19) -0.005(2) 0.000(2)
C24A 0.052(3) 0.036(2) 0.033(2) -0.0162(18) -0.008(2) -0.001(2)
C25A 0.029(2) 0.0310(19) 0.0213(17) -0.0100(15) -0.0031(16) -0.0046(16)
C26A 0.035(2) 0.0283(18) 0.0213(17) -0.0103(15) 0.0002(16) -0.0048(16)
C27A 0.051(3) 0.0276(19) 0.0260(19) -0.0081(16) 0.0013(19) -0.0110(19)
C28A 0.034(2) 0.035(2) 0.033(2) -0.0127(17) 0.0052(19) -0.0134(19)
C29A 0.031(2) 0.043(2) 0.0262(19) -0.0133(17) 0.0019(17) -0.0035(18)
C30A 0.031(2) 0.0336(19) 0.0185(17) -0.0087(15) -0.0005(16) -0.0032(17)
C31A 0.043(2) 0.0260(18) 0.0297(19) -0.0095(16) 0.0006(19) 0.0002(18)
C32A 0.064(4) 0.116(4) 0.042(3) -0.027(3) -0.020(3) 0.040(4)
C33A 0.072(4) 0.046(3) 0.116(4) -0.048(3) 0.038(4) -0.012(3)
C34A 0.035(2) 0.0342(19) 0.033(2) -0.0164(17) 0.0020(18) -0.0034(17)
C35A 0.043(3) 0.048(2) 0.042(2) -0.0241(19) -0.001(2) 0.006(2)
C36A 0.042(3) 0.045(2) 0.044(2) -0.0150(19) -0.007(2) 0.005(2)
C37A 0.027(2) 0.030(2) 0.038(2) -0.0147(17) 0.0022(18) -0.0031(18)
C38A 0.035(2) 0.0235(17) 0.0213(17) -0.0108(14) -0.0001(16) -0.0003(16)
C39A 0.031(2) 0.029(2) 0.033(2) -0.0145(17) 0.0008(19) -0.0055(19)
C40A 0.042(3) 0.031(2) 0.037(2) -0.0161(17) -0.007(2) 0.0043(19)
C41A 0.048(3) 0.036(2) 0.056(3) -0.031(2) -0.004(2) -0.001(2)
C42A 0.041(3) 0.028(2) 0.060(3) -0.024(2) -0.003(2) 0.0017(19)
C43A 0.036(2) 0.030(2) 0.048(2) -0.0152(18) -0.008(2) 0.0057(18)
C44A 0.037(2) 0.0289(19) 0.043(2) -0.0185(17) -0.005(2) 0.0014(18)
C45A 0.031(2) 0.032(2) 0.043(2) -0.0206(18) 0.000(2) -0.0014(18)
C46A 0.025(2) 0.034(2) 0.040(2) -0.0198(18) 0.0029(18) 0.0028(17)
C47A 0.033(2) 0.0252(18) 0.040(2) -0.0138(17) 0.0073(19) -0.0036(17)
C48A 0.060(3) 0.039(2) 0.037(2) -0.0133(19) 0.000(2) -0.014(2)
C49A 0.085(4) 0.051(3) 0.043(3) -0.010(2) -0.006(3) -0.023(3)
C50A 0.077(4) 0.043(2) 0.044(3) -0.004(2) 0.000(3) -0.017(3)
C51A 0.053(3) 0.039(2) 0.056(3) -0.013(2) 0.003(2) -0.018(2)
C52A 0.041(3) 0.034(2) 0.051(2) -0.0169(19) -0.001(2) -0.0050(19)
Si1B 0.0298(6) 0.0234(5) 0.0321(5) -0.0142(4) -0.0041(5) -0.0018(4)
N1B 0.0305(18) 0.0233(14) 0.0294(15) -0.0170(13) -0.0036(14) -0.0020(13)
N2B 0.0328(18) 0.0236(14) 0.0228(15) -0.0093(12) -0.0025(14) -0.0008(13)
C1B 0.029(2) 0.0224(17) 0.0251(18) -0.0097(15) -0.0024(16) -0.0032(15)
C2B 0.027(2) 0.0231(17) 0.0276(19) -0.0135(15) -0.0013(16) -0.0061(15)
C3B 0.030(2) 0.0305(19) 0.0287(19) -0.0166(16) 0.0026(17) -0.0023(17)
C4B 0.035(2) 0.0276(18) 0.0254(18) -0.0128(15) -0.0016(17) -0.0047(17)
C5B 0.035(2) 0.0241(17) 0.0239(18) -0.0106(15) -0.0025(17) -0.0087(16)
C6B 0.045(2) 0.0258(18) 0.031(2) -0.0144(16) -0.0040(19) -0.0029(17)
C7B 0.052(3) 0.034(2) 0.0238(19) -0.0087(16) -0.0043(19) -0.008(2)
C8B 0.052(3) 0.047(2) 0.0225(19) -0.0168(18) 0.0066(19) -0.014(2)
C9B 0.034(2) 0.041(2) 0.033(2) -0.0198(18) 0.0038(18) -0.0054(19)
C10B 0.039(3) 0.066(3) 0.034(2) -0.028(2) 0.005(2) 0.007(2)
C11B 0.035(3) 0.065(3) 0.044(2) -0.033(2) -0.002(2) 0.016(2)
C12B 0.042(3) 0.043(2) 0.032(2) -0.0199(19) -0.006(2) 0.009(2)
C13B 0.0233(19) 0.0224(17) 0.0312(19) -0.0141(15) -0.0045(16) -0.0002(15)
C14B 0.032(2) 0.0298(19) 0.033(2) -0.0165(16) -0.0048(18) -0.0041(18)
C15B 0.033(2) 0.032(2) 0.044(2) -0.0157(18) -0.0068(19) -0.0067(18)
C16B 0.044(3) 0.035(2) 0.038(2) -0.0219(18) -0.013(2) 0.0012(19)
C17B 0.047(3) 0.034(2) 0.0302(19) -0.0196(17) -0.0045(19) -0.0025(18)
C18B 0.031(2) 0.0215(17) 0.0293(18) -0.0097(15) -0.0025(17) 0.0017(16)
C19B 0.029(2) 0.039(2) 0.037(2) -0.0208(18) -0.0002(18) -0.0053(18)
C20B 0.056(3) 0.036(2) 0.040(2) -0.0086(19) 0.002(2) -0.011(2)
C21B 0.044(3) 0.051(2) 0.048(2) -0.026(2) 0.007(2) -0.009(2)
C22B 0.038(2) 0.0323(19) 0.0289(19) -0.0174(16) 0.0025(18) -0.0053(17)
C23B 0.042(3) 0.046(2) 0.040(2) -0.0214(19) 0.002(2) 0.001(2)
C24B 0.053(3) 0.041(2) 0.028(2) -0.0094(18) 0.006(2) -0.004(2)
C25B 0.033(2) 0.0305(19) 0.0220(18) -0.0103(15) 0.0003(16) 0.0005(17)
C26B 0.040(2) 0.0298(19) 0.0224(17) -0.0107(15) -0.0002(17) -0.0003(17)
C27B 0.041(2) 0.0294(19) 0.031(2) -0.0117(16) -0.0040(19) 0.0032(18)
C28B 0.041(3) 0.039(2) 0.030(2) -0.0060(18) -0.004(2) 0.008(2)
C29B 0.032(2) 0.045(2) 0.029(2) -0.0154(18) -0.0024(18) 0.0007(18)
C30B 0.030(2) 0.0345(19) 0.0227(18) -0.0120(16) 0.0002(16) -0.0014(17)
C31B 0.044(3) 0.0272(19) 0.032(2) -0.0113(16) -0.0099(19) 0.0014(18)
C32B 0.057(4) 0.089(4) 0.044(3) -0.014(3) -0.007(3) -0.022(3)
C33B 0.092(4) 0.046(3) 0.113(4) -0.048(3) -0.055(4) 0.017(3)
C34B 0.028(2) 0.0340(19) 0.036(2) -0.0167(17) -0.0068(17) 0.0010(17)
C35B 0.060(3) 0.052(2) 0.042(2) -0.026(2) -0.012(2) 0.001(2)
C36B 0.041(3) 0.045(2) 0.050(2) -0.017(2) -0.002(2) -0.010(2)
C37B 0.028(2) 0.0291(19) 0.036(2) -0.0175(17) -0.0042(18) -0.0044(17)
C38B 0.0238(19) 0.0254(17) 0.0264(18) -0.0134(15) -0.0003(16) -0.0026(15)
C39B 0.026(2) 0.0227(18) 0.0306(19) -0.0135(16) -0.0080(18) -0.0016(17)
C40B 0.036(3) 0.033(2) 0.038(2) -0.0204(17) 0.0028(19) -0.0036(18)
C41B 0.054(3) 0.038(2) 0.059(3) -0.036(2) -0.002(2) -0.001(2)
C42B 0.038(2) 0.0232(18) 0.051(2) -0.0169(18) -0.008(2) -0.0003(17)
C43B 0.039(2) 0.0269(19) 0.043(2) -0.0159(17) -0.0018(19) -0.0058(17)
C44B 0.035(2) 0.0298(19) 0.041(2) -0.0198(17) -0.0034(19) -0.0006(17)
C45B 0.030(2) 0.031(2) 0.044(2) -0.0202(19) -0.005(2) -0.0004(18)
C46B 0.031(2) 0.0250(18) 0.037(2) -0.0135(16) -0.0093(18) -0.0043(17)
C47B 0.037(3) 0.032(2) 0.037(2) -0.0168(18) -0.011(2) 0.0000(18)
C48B 0.056(3) 0.039(2) 0.041(2) -0.0202(19) -0.010(2) 0.010(2)
C49B 0.076(4) 0.048(3) 0.034(2) -0.011(2) -0.006(2) 0.009(3)
C50B 0.081(4) 0.041(2) 0.040(2) -0.006(2) -0.010(3) 0.017(3)
C51B 0.062(3) 0.033(2) 0.056(3) -0.008(2) -0.015(3) 0.015(2)
C52B 0.037(2) 0.040(2) 0.047(2) -0.020(2) -0.007(2) 0.0026(19)
C1S 0.045(4) 0.087(5) 0.063(4) -0.001(4) -0.014(4) 0.022(4)
C2S 0.059(5) 0.086(5) 0.071(5) -0.029(4) -0.010(4) 0.019(4)
C3S 0.091(6) 0.107(5) 0.103(5) -0.045(4) -0.029(4) 0.008(4)
C4S 0.072(5) 0.100(5) 0.082(5) -0.029(4) -0.020(4) -0.001(4)
C5S 0.074(6) 0.105(6) 0.091(5) -0.019(4) -0.017(4) 0.010(4)
C6S 0.126(8) 0.158(8) 0.138(8) -0.044(5) -0.031(5) 0.015(5)
C7S 0.116(9) 0.124(9) 0.173(10) -0.041(7) -0.007(8) 0.014(8)
C8S 0.077(6) 0.075(5) 0.095(5) -0.047(4) 0.009(4) -0.011(4)
C9S 0.088(6) 0.105(6) 0.107(6) -0.032(4) -0.002(4) -0.001(5)
C10S 0.114(8) 0.134(7) 0.123(7) -0.058(5) -0.019(5) -0.008(5)
C11S 0.134(9) 0.150(8) 0.140(8) -0.063(5) -0.003(5) 0.001(5)
C12S 0.068(5) 0.099(5) 0.084(5) -0.028(4) -0.003(4) 0.004(4)
C13S 0.061(5) 0.088(5) 0.075(5) -0.017(4) -0.009(4) -0.012(4)

loop_
_atom_type_symbol
_atom_type_description
_atom_type_scat_dispersion_real
_atom_type_scat_dispersion_imag
_atom_type_scat_source
C C 0.0033 0.0016 'International Tables Vol C Tables 4.2.6.8 and 6.1.1.4'
H H 0.0000 0.0000 'International Tables Vol C Tables 4.2.6.8 and 6.1.1.4'
N N 0.0061 0.0033 'International Tables Vol C Tables 4.2.6.8 and 6.1.1.4'
Si Si 0.0817 0.0704 'International Tables Vol C Tables 4.2.6.8 and 6.1.1.4'

loop_
_geom_angle_atom_site_label_1
_geom_angle_atom_site_label_2
_geom_angle_atom_site_label_3
_geom_angle
_geom_angle_site_symmetry_1
_geom_angle_site_symmetry_3
_geom_angle_publ_flag
N1A Si1A C45A 127.87(16) . . ?
N1A Si1A C46A 127.95(17) . . ?
C45A Si1A C46A 44.45(16) . . ?
N1A Si1A C37A 93.32(16) . . ?
C45A Si1A C37A 132.8(2) . . ?
C46A Si1A C37A 128.93(18) . . ?
C13A N1A C1A 125.8(3) . . ?
C13A N1A Si1A 123.6(2) . . ?
C1A N1A Si1A 110.5(2) . . ?
C2A N2A C25A 117.8(3) . . ?
N1A C1A C5A 112.9(3) . . ?
N1A C1A C38A 104.8(3) . . ?
C5A C1A C38A 106.0(3) . . ?
N1A C1A C2A 116.3(3) . . ?
C5A C1A C2A 101.6(3) . . ?
C38A C1A C2A 115.1(3) . . ?
N2A C2A C3A 129.8(3) . . ?
N2A C2A C1A 121.9(3) . . ?
C3A C2A C1A 108.3(3) . . ?
C12A C3A C4A 117.7(3) . . ?
C12A C3A C2A 135.0(3) . . ?
C4A C3A C2A 107.3(3) . . ?
C9A C4A C5A 123.6(3) . . ?
C9A C4A C3A 124.1(3) . . ?
C5A C4A C3A 112.3(3) . . ?
C6A C5A C4A 118.4(3) . . ?
C6A C5A C1A 131.2(3) . . ?
C4A C5A C1A 110.2(3) . . ?
C5A C6A C7A 119.2(4) . . ?
C8A C7A C6A 122.1(4) . . ?
C7A C8A C9A 120.5(3) . . ?
C4A C9A C8A 116.1(4) . . ?
C4A C9A C10A 116.0(3) . . ?
C8A C9A C10A 127.9(4) . . ?
C11A C10A C9A 120.9(4) . . ?
C10A C11A C12A 122.3(4) . . ?
C3A C12A C11A 119.1(4) . . ?
C14A C13A C18A 120.7(3) . . ?
C14A C13A N1A 120.4(3) . . ?
C18A C13A N1A 118.5(3) . . ?
C15A C14A C13A 118.6(3) . . ?
C15A C14A C19A 118.5(3) . . ?
C13A C14A C19A 122.8(3) . . ?
C16A C15A C14A 120.8(4) . . ?
C15A C16A C17A 120.1(4) . . ?
C16A C17A C18A 121.8(3) . . ?
C17A C18A C13A 117.9(3) . . ?
C17A C18A C22A 118.6(3) . . ?
C13A C18A C22A 123.5(3) . . ?
C14A C19A C21A 112.6(3) . . ?
C14A C19A C20A 110.9(3) . . ?
C21A C19A C20A 110.2(3) . . ?
C18A C22A C24A 113.7(3) . . ?
C18A C22A C23A 110.4(3) . . ?
C24A C22A C23A 108.5(3) . . ?
C30A C25A C26A 120.9(3) . . ?
C30A C25A N2A 119.9(3) . . ?
C26A C25A N2A 119.2(3) . . ?
C27A C26A C25A 118.0(3) . . ?
C27A C26A C31A 120.8(3) . . ?
C25A C26A C31A 121.1(3) . . ?
C28A C27A C26A 121.8(3) . . ?
C27A C28A C29A 119.8(4) . . ?
C30A C29A C28A 121.5(4) . . ?
C29A C30A C25A 117.7(3) . . ?
C29A C30A C34A 119.9(3) . . ?
C25A C30A C34A 122.3(3) . . ?
C26A C31A C32A 109.7(3) . . ?
C26A C31A C33A 112.6(3) . . ?
C32A C31A C33A 113.3(4) . . ?
C30A C34A C35A 111.2(3) . . ?
C30A C34A C36A 110.6(3) . . ?
C35A C34A C36A 110.4(3) . . ?
C38A C37A Si1A 109.6(3) . . ?
C37A C38A C39A 121.7(4) . . ?
C37A C38A C1A 115.3(3) . . ?
C39A C38A C1A 122.9(3) . . ?
C44A C39A C40A 118.4(3) . . ?
C44A C39A C38A 117.6(3) . . ?
C40A C39A C38A 123.9(4) . . ?
C41A C40A C39A 120.0(4) . . ?
C42A C41A C40A 121.2(3) . . ?
C41A C42A C43A 119.6(3) . . ?
C42A C43A C44A 119.0(4) . . ?
C39A C44A C43A 121.8(3) . . ?
C46A C45A Si1A 68.9(2) . . ?
C45A C46A C47A 134.6(3) . . ?
C45A C46A Si1A 66.6(2) . . ?
C47A C46A Si1A 158.7(3) . . ?
C48A C47A C52A 117.9(3) . . ?
C48A C47A C46A 121.3(3) . . ?
C52A C47A C46A 120.9(4) . . ?
C49A C48A C47A 120.9(4) . . ?
C48A C49A C50A 121.3(4) . . ?
C49A C50A C51A 119.0(4) . . ?
C52A C51A C50A 120.3(4) . . ?
C51A C52A C47A 120.6(4) . . ?
N1B Si1B C45B 128.50(16) . . ?
N1B Si1B C46B 128.28(16) . . ?
C45B Si1B C46B 43.97(16) . . ?
N1B Si1B C37B 93.07(16) . . ?
C45B Si1B C37B 133.1(2) . . ?
C46B Si1B C37B 128.29(17) . . ?
C13B N1B C1B 125.0(3) . . ?
C13B N1B Si1B 123.6(2) . . ?
C1B N1B Si1B 111.1(2) . . ?
C2B N2B C25B 118.2(3) . . ?
N1B C1B C5B 112.6(2) . . ?
N1B C1B C38B 104.8(3) . . ?
C5B C1B C38B 104.6(3) . . ?
N1B C1B C2B 117.5(3) . . ?
C5B C1B C2B 101.7(3) . . ?
C38B C1B C2B 115.3(3) . . ?
N2B C2B C3B 129.6(3) . . ?
N2B C2B C1B 122.0(3) . . ?
C3B C2B C1B 108.4(3) . . ?
C12B C3B C4B 118.2(3) . . ?
C12B C3B C2B 134.6(3) . . ?
C4B C3B C2B 107.2(3) . . ?
C5B C4B C9B 122.6(3) . . ?
C5B C4B C3B 113.1(3) . . ?
C9B C4B C3B 124.3(3) . . ?
C6B C5B C4B 119.6(3) . . ?
C6B C5B C1B 130.7(4) . . ?
C4B C5B C1B 109.5(3) . . ?
C5B C6B C7B 118.5(4) . . ?
C8B C7B C6B 122.3(4) . . ?
C7B C8B C9B 120.6(4) . . ?
C4B C9B C8B 116.4(4) . . ?
C4B C9B C10B 115.3(3) . . ?
C8B C9B C10B 128.3(4) . . ?
C11B C10B C9B 120.9(4) . . ?
C10B C11B C12B 122.9(4) . . ?
C3B C12B C11B 118.5(4) . . ?
C14B C13B C18B 120.8(3) . . ?
C14B C13B N1B 120.5(3) . . ?
C18B C13B N1B 118.3(3) . . ?
C15B C14B C13B 118.6(3) . . ?
C15B C14B C19B 118.6(3) . . ?
C13B C14B C19B 122.6(3) . . ?
C16B C15B C14B 121.4(4) . . ?
C15B C16B C17B 119.7(3) . . ?
C16B C17B C18B 121.9(3) . . ?
C17B C18B C13B 117.5(3) . . ?
C17B C18B C22B 118.5(3) . . ?
C13B C18B C22B 123.9(3) . . ?
C20B C19B C14B 111.5(3) . . ?
C20B C19B C21B 111.4(3) . . ?
C14B C19B C21B 111.0(3) . . ?
C18B C22B C23B 110.6(3) . . ?
C18B C22B C24B 112.6(3) . . ?
C23B C22B C24B 109.2(3) . . ?
C30B C25B C26B 120.5(3) . . ?
C30B C25B N2B 120.5(3) . . ?
C26B C25B N2B 119.0(3) . . ?
C27B C26B C25B 118.5(3) . . ?
C27B C26B C31B 120.6(3) . . ?
C25B C26B C31B 120.8(3) . . ?
C26B C27B C28B 121.3(3) . . ?
C29B C28B C27B 118.7(4) . . ?
C28B C29B C30B 122.2(4) . . ?
C25B C30B C29B 118.4(3) . . ?
C25B C30B C34B 122.1(3) . . ?
C29B C30B C34B 119.5(3) . . ?
C26B C31B C33B 113.3(4) . . ?
C26B C31B C32B 108.7(3) . . ?
C33B C31B C32B 109.6(4) . . ?
C36B C34B C30B 111.6(3) . . ?
C36B C34B C35B 111.7(3) . . ?
C30B C34B C35B 110.6(3) . . ?
C38B C37B Si1B 109.7(3) . . ?
C37B C38B C39B 121.9(3) . . ?
C37B C38B C1B 115.4(3) . . ?
C39B C38B C1B 122.5(3) . . ?
C44B C39B C40B 119.1(3) . . ?
C44B C39B C38B 117.2(3) . . ?
C40B C39B C38B 123.5(3) . . ?
C39B C40B C41B 119.1(4) . . ?
C42B C41B C40B 121.4(4) . . ?
C41B C42B C43B 119.4(3) . . ?
C42B C43B C44B 119.8(4) . . ?
C39B C44B C43B 121.3(3) . . ?
C46B C45B Si1B 69.3(2) . . ?
C45B C46B C47B 134.6(4) . . ?
C45B C46B Si1B 66.8(2) . . ?
C47B C46B Si1B 158.7(3) . . ?
C48B C47B C52B 119.0(4) . . ?
C48B C47B C46B 119.5(4) . . ?
C52B C47B C46B 121.5(4) . . ?
C47B C48B C49B 120.2(4) . . ?
C50B C49B C48B 120.0(4) . . ?
C51B C50B C49B 120.1(4) . . ?
C50B C51B C52B 120.3(4) . . ?
C51B C52B C47B 120.5(4) . . ?
C2S C1S C6S 120.0 . . ?
C1S C2S C3S 120.0 . . ?
C4S C3S C2S 120.0 . . ?
C3S C4S C5S 120.0 . . ?
C4S C5S C6S 120.0 . . ?
C5S C6S C1S 120.0 . . ?
C9S C8S C13S 120.0 . . ?
C9S C8S C7S 110.9(9) . . ?
C13S C8S C7S 129.0(9) . . ?
C10S C9S C8S 120.0 . . ?
C9S C10S C11S 120.0 . . ?
C12S C11S C10S 120.0 . . ?
C13S C12S C11S 120.0 . . ?
C12S C13S C8S 120.0 . . ?

loop_
_geom_bond_atom_site_label_1
_geom_bond_atom_site_label_2
_geom_bond_distance
_geom_bond_site_symmetry_2
_geom_bond_publ_flag
Si1A N1A 1.708(3) . ?
Si1A C45A 1.771(4) . ?
Si1A C46A 1.800(4) . ?
Si1A C37A 1.822(4) . ?
N1A C13A 1.444(4) . ?
N1A C1A 1.497(4) . ?
N2A C2A 1.274(4) . ?
N2A C25A 1.439(4) . ?
C1A C5A 1.536(4) . ?
C1A C38A 1.556(5) . ?
C1A C2A 1.566(5) . ?
C2A C3A 1.491(4) . ?
C3A C12A 1.383(5) . ?
C3A C4A 1.424(4) . ?
C4A C9A 1.402(5) . ?
C4A C5A 1.403(5) . ?
C5A C6A 1.370(5) . ?
C6A C7A 1.401(5) . ?
C7A C8A 1.372(6) . ?
C8A C9A 1.408(5) . ?
C9A C10A 1.410(6) . ?
C10A C11A 1.373(5) . ?
C11A C12A 1.413(5) . ?
C13A C14A 1.403(5) . ?
C13A C18A 1.414(4) . ?
C14A C15A 1.396(5) . ?
C14A C19A 1.511(5) . ?
C15A C16A 1.372(5) . ?
C16A C17A 1.380(5) . ?
C17A C18A 1.382(5) . ?
C18A C22A 1.522(5) . ?
C19A C21A 1.534(5) . ?
C19A C20A 1.540(5) . ?
C22A C24A 1.535(5) . ?
C22A C23A 1.549(5) . ?
C25A C30A 1.409(5) . ?
C25A C26A 1.412(4) . ?
C26A C27A 1.389(5) . ?
C26A C31A 1.518(5) . ?
C27A C28A 1.359(6) . ?
C28A C29A 1.389(5) . ?
C29A C30A 1.387(5) . ?
C30A C34A 1.516(4) . ?
C31A C32A 1.527(6) . ?
C31A C33A 1.534(5) . ?
C34A C35A 1.533(5) . ?
C34A C36A 1.533(5) . ?
C37A C38A 1.331(5) . ?
C38A C39A 1.494(4) . ?
C39A C44A 1.387(5) . ?
C39A C40A 1.388(5) . ?
C40A C41A 1.381(5) . ?
C41A C42A 1.381(5) . ?
C42A C43A 1.384(5) . ?
C43A C44A 1.389(4) . ?
C45A C46A 1.351(5) . ?
C46A C47A 1.470(5) . ?
C47A C48A 1.392(5) . ?
C47A C52A 1.399(5) . ?
C48A C49A 1.369(5) . ?
C49A C50A 1.370(6) . ?
C50A C51A 1.389(6) . ?
C51A C52A 1.383(5) . ?
Si1B N1B 1.713(3) . ?
Si1B C45B 1.763(4) . ?
Si1B C46B 1.794(4) . ?
Si1B C37B 1.822(3) . ?
N1B C13B 1.440(4) . ?
N1B C1B 1.494(4) . ?
N2B C2B 1.279(4) . ?
N2B C25B 1.431(4) . ?
C1B C5B 1.540(4) . ?
C1B C38B 1.556(5) . ?
C1B C2B 1.562(5) . ?
C2B C3B 1.487(5) . ?
C3B C12B 1.380(6) . ?
C3B C4B 1.414(5) . ?
C4B C5B 1.398(5) . ?
C4B C9B 1.408(5) . ?
C5B C6B 1.370(5) . ?
C6B C7B 1.420(5) . ?
C7B C8B 1.353(6) . ?
C8B C9B 1.422(5) . ?
C9B C10B 1.423(5) . ?
C10B C11B 1.358(5) . ?
C11B C12B 1.418(5) . ?
C13B C14B 1.404(5) . ?
C13B C18B 1.425(4) . ?
C14B C15B 1.403(5) . ?
C14B C19B 1.521(5) . ?
C15B C16B 1.378(5) . ?
C16B C17B 1.379(5) . ?
C17B C18B 1.406(5) . ?
C18B C22B 1.501(5) . ?
C19B C20B 1.509(5) . ?
C19B C21B 1.531(6) . ?
C22B C23B 1.530(5) . ?
C22B C24B 1.532(5) . ?
C25B C30B 1.398(5) . ?
C25B C26B 1.410(4) . ?
C26B C27B 1.394(5) . ?
C26B C31B 1.511(5) . ?
C27B C28B 1.402(6) . ?
C28B C29B 1.367(5) . ?
C29B C30B 1.402(5) . ?
C30B C34B 1.524(4) . ?
C31B C33B 1.513(5) . ?
C31B C32B 1.525(6) . ?
C34B C36B 1.513(5) . ?
C34B C35B 1.535(5) . ?
C37B C38B 1.340(5) . ?
C38B C39B 1.491(4) . ?
C39B C44B 1.381(5) . ?
C39B C40B 1.385(5) . ?
C40B C41B 1.399(5) . ?
C41B C42B 1.369(5) . ?
C42B C43B 1.376(5) . ?
C43B C44B 1.386(4) . ?
C45B C46B 1.332(5) . ?
C46B C47B 1.479(5) . ?
C47B C48B 1.381(5) . ?
C47B C52B 1.394(5) . ?
C48B C49B 1.397(5) . ?
C49B C50B 1.380(6) . ?
C50B C51B 1.369(6) . ?
C51B C52B 1.384(5) . ?
C1S C2S 1.3900 . ?
C1S C6S 1.3900 . ?
C2S C3S 1.3900 . ?
C3S C4S 1.3900 . ?
C4S C5S 1.3900 . ?
C5S C6S 1.3900 . ?
C7S C8S 1.501(5) . ?
C8S C9S 1.3900 . ?
C8S C13S 1.3900 . ?
C9S C10S 1.3900 . ?
C10S C11S 1.3900 . ?
C11S C12S 1.3900 . ?
C12S C13S 1.3900 . ?

loop_
_geom_torsion_atom_site_label_1
_geom_torsion_atom_site_label_2
_geom_torsion_atom_site_label_3
_geom_torsion_atom_site_label_4
_geom_torsion
_geom_torsion_site_symmetry_1
_geom_torsion_site_symmetry_2
_geom_torsion_site_symmetry_3
_geom_torsion_site_symmetry_4
_geom_torsion_publ_flag
C45A Si1A N1A C13A -0.4(4) . . . . ?
C46A Si1A N1A C13A -57.7(3) . . . . ?
C37A Si1A N1A C13A 154.8(3) . . . . ?
C45A Si1A N1A C1A -175.8(2) . . . . ?
C46A Si1A N1A C1A 126.9(2) . . . . ?
C37A Si1A N1A C1A -20.6(2) . . . . ?
C13A N1A C1A C5A 96.5(4) . . . . ?
Si1A N1A C1A C5A -88.2(3) . . . . ?
C13A N1A C1A C38A -148.6(3) . . . . ?
Si1A N1A C1A C38A 26.6(3) . . . . ?
C13A N1A C1A C2A -20.4(5) . . . . ?
Si1A N1A C1A C2A 154.9(2) . . . . ?
C25A N2A C2A C3A 0.0(5) . . . . ?
C25A N2A C2A C1A -179.2(3) . . . . ?
N1A C1A C2A N2A -53.0(4) . . . . ?
C5A C1A C2A N2A -175.9(3) . . . . ?
C38A C1A C2A N2A 70.1(4) . . . . ?
N1A C1A C2A C3A 127.7(3) . . . . ?
C5A C1A C2A C3A 4.7(3) . . . . ?
C38A C1A C2A C3A -109.2(3) . . . . ?
N2A C2A C3A C12A -4.0(7) . . . . ?
C1A C2A C3A C12A 175.2(4) . . . . ?
N2A C2A C3A C4A 176.8(3) . . . . ?
C1A C2A C3A C4A -4.0(4) . . . . ?
C12A C3A C4A C9A 0.6(5) . . . . ?
C2A C3A C4A C9A 180.0(3) . . . . ?
C12A C3A C4A C5A -177.9(3) . . . . ?
C2A C3A C4A C5A 1.4(4) . . . . ?
C9A C4A C5A C6A -0.7(5) . . . . ?
C3A C4A C5A C6A 177.8(3) . . . . ?
C9A C4A C5A C1A -176.8(3) . . . . ?
C3A C4A C5A C1A 1.8(4) . . . . ?
N1A C1A C5A C6A 55.4(5) . . . . ?
C38A C1A C5A C6A -58.7(4) . . . . ?
C2A C1A C5A C6A -179.3(4) . . . . ?
N1A C1A C5A C4A -129.2(3) . . . . ?
C38A C1A C5A C4A 116.6(3) . . . . ?
C2A C1A C5A C4A -4.0(3) . . . . ?
C4A C5A C6A C7A 3.0(5) . . . . ?
C1A C5A C6A C7A 178.0(3) . . . . ?
C5A C6A C7A C8A -2.8(6) . . . . ?
C6A C7A C8A C9A 0.2(6) . . . . ?
C5A C4A C9A C8A -1.8(5) . . . . ?
C3A C4A C9A C8A 179.9(3) . . . . ?
C5A C4A C9A C10A 177.1(3) . . . . ?
C3A C4A C9A C10A -1.3(5) . . . . ?
C7A C8A C9A C4A 2.0(5) . . . . ?
C7A C8A C9A C10A -176.7(4) . . . . ?
C4A C9A C10A C11A 1.1(6) . . . . ?
C8A C9A C10A C11A 179.9(4) . . . . ?
C9A C10A C11A C12A -0.4(7) . . . . ?
C4A C3A C12A C11A 0.2(6) . . . . ?
C2A C3A C12A C11A -179.0(4) . . . . ?
C10A C11A C12A C3A -0.3(7) . . . . ?
C1A N1A C13A C14A -87.9(4) . . . . ?
Si1A N1A C13A C14A 97.4(3) . . . . ?
C1A N1A C13A C18A 99.1(4) . . . . ?
Si1A N1A C13A C18A -75.6(4) . . . . ?
C18A C13A C14A C15A -3.8(5) . . . . ?
N1A C13A C14A C15A -176.6(3) . . . . ?
C18A C13A C14A C19A 172.9(3) . . . . ?
N1A C13A C14A C19A 0.1(5) . . . . ?
C13A C14A C15A C16A 3.4(6) . . . . ?
C19A C14A C15A C16A -173.4(3) . . . . ?
C14A C15A C16A C17A -0.8(6) . . . . ?
C15A C16A C17A C18A -1.4(6) . . . . ?
C16A C17A C18A C13A 1.0(5) . . . . ?
C16A C17A C18A C22A 179.7(3) . . . . ?
C14A C13A C18A C17A 1.6(5) . . . . ?
N1A C13A C18A C17A 174.6(3) . . . . ?
C14A C13A C18A C22A -177.0(3) . . . . ?
N1A C13A C18A C22A -4.0(5) . . . . ?
C15A C14A C19A C21A -69.3(4) . . . . ?
C13A C14A C19A C21A 114.0(4) . . . . ?
C15A C14A C19A C20A 54.7(5) . . . . ?
C13A C14A C19A C20A -122.0(4) . . . . ?
C17A C18A C22A C24A 53.6(4) . . . . ?
C13A C18A C22A C24A -127.8(3) . . . . ?
C17A C18A C22A C23A -68.6(4) . . . . ?
C13A C18A C22A C23A 110.0(4) . . . . ?
C2A N2A C25A C30A -92.6(4) . . . . ?
C2A N2A C25A C26A 88.9(4) . . . . ?
C30A C25A C26A C27A 4.5(5) . . . . ?
N2A C25A C26A C27A -177.0(3) . . . . ?
C30A C25A C26A C31A -173.3(3) . . . . ?
N2A C25A C26A C31A 5.2(5) . . . . ?
C25A C26A C27A C28A -0.1(5) . . . . ?
C31A C26A C27A C28A 177.8(3) . . . . ?
C26A C27A C28A C29A -2.8(6) . . . . ?
C27A C28A C29A C30A 1.3(5) . . . . ?
C28A C29A C30A C25A 3.0(5) . . . . ?
C28A C29A C30A C34A -177.3(3) . . . . ?
C26A C25A C30A C29A -5.9(5) . . . . ?
N2A C25A C30A C29A 175.6(3) . . . . ?
C26A C25A C30A C34A 174.4(3) . . . . ?
N2A C25A C30A C34A -4.1(5) . . . . ?
C27A C26A C31A C32A -91.8(4) . . . . ?
C25A C26A C31A C32A 86.0(4) . . . . ?
C27A C26A C31A C33A 35.4(5) . . . . ?
C25A C26A C31A C33A -146.8(3) . . . . ?
C29A C30A C34A C35A 53.7(5) . . . . ?
C25A C30A C34A C35A -126.6(4) . . . . ?
C29A C30A C34A C36A -69.4(4) . . . . ?
C25A C30A C34A C36A 110.3(4) . . . . ?
N1A Si1A C37A C38A 7.3(3) . . . . ?
C45A Si1A C37A C38A 160.5(3) . . . . ?
C46A Si1A C37A C38A -139.7(3) . . . . ?
Si1A C37A C38A C39A -176.1(2) . . . . ?
Si1A C37A C38A C1A 8.0(4) . . . . ?
N1A C1A C38A C37A -22.2(4) . . . . ?
C5A C1A C38A C37A 97.4(3) . . . . ?
C2A C1A C38A C37A -151.2(3) . . . . ?
N1A C1A C38A C39A 161.9(3) . . . . ?
C5A C1A C38A C39A -78.5(4) . . . . ?
C2A C1A C38A C39A 32.9(4) . . . . ?
C37A C38A C39A C44A 58.3(5) . . . . ?
C1A C38A C39A C44A -126.2(4) . . . . ?
C37A C38A C39A C40A -117.8(5) . . . . ?
C1A C38A C39A C40A 57.7(5) . . . . ?
C44A C39A C40A C41A -0.9(6) . . . . ?
C38A C39A C40A C41A 175.2(4) . . . . ?
C39A C40A C41A C42A 0.7(6) . . . . ?
C40A C41A C42A C43A 0.0(6) . . . . ?
C41A C42A C43A C44A -0.5(6) . . . . ?
C40A C39A C44A C43A 0.3(6) . . . . ?
C38A C39A C44A C43A -176.0(4) . . . . ?
C42A C43A C44A C39A 0.4(6) . . . . ?
N1A Si1A C45A C46A -108.6(3) . . . . ?
C37A Si1A C45A C46A 106.2(3) . . . . ?
Si1A C45A C46A C47A -179.7(5) . . . . ?
N1A Si1A C46A C45A 108.5(3) . . . . ?
C37A Si1A C46A C45A -115.1(3) . . . . ?
N1A Si1A C46A C47A -72.1(9) . . . . ?
C45A Si1A C46A C47A 179.4(10) . . . . ?
C37A Si1A C46A C47A 64.3(9) . . . . ?
C45A C46A C47A C48A -159.9(5) . . . . ?
Si1A C46A C47A C48A 20.9(11) . . . . ?
C45A C46A C47A C52A 20.0(7) . . . . ?
Si1A C46A C47A C52A -159.3(7) . . . . ?
C52A C47A C48A C49A -1.3(6) . . . . ?
C46A C47A C48A C49A 178.6(4) . . . . ?
C47A C48A C49A C50A 0.4(8) . . . . ?
C48A C49A C50A C51A 0.2(8) . . . . ?
C49A C50A C51A C52A 0.0(7) . . . . ?
C50A C51A C52A C47A -0.9(7) . . . . ?
C48A C47A C52A C51A 1.5(6) . . . . ?
C46A C47A C52A C51A -178.4(4) . . . . ?
C45B Si1B N1B C13B -1.9(4) . . . . ?
C46B Si1B N1B C13B -58.9(3) . . . . ?
C37B Si1B N1B C13B 154.7(3) . . . . ?
C45B Si1B N1B C1B -176.7(2) . . . . ?
C46B Si1B N1B C1B 126.3(2) . . . . ?
C37B Si1B N1B C1B -20.1(2) . . . . ?
C13B N1B C1B C5B 97.7(4) . . . . ?
Si1B N1B C1B C5B -87.6(3) . . . . ?
C13B N1B C1B C38B -149.3(3) . . . . ?
Si1B N1B C1B C38B 25.4(3) . . . . ?
C13B N1B C1B C2B -19.9(4) . . . . ?
Si1B N1B C1B C2B 154.8(2) . . . . ?
C25B N2B C2B C3B -0.3(5) . . . . ?
C25B N2B C2B C1B -178.7(3) . . . . ?
N1B C1B C2B N2B -54.4(4) . . . . ?
C5B C1B C2B N2B -177.7(3) . . . . ?
C38B C1B C2B N2B 69.8(4) . . . . ?
N1B C1B C2B C3B 126.9(3) . . . . ?
C5B C1B C2B C3B 3.6(3) . . . . ?
C38B C1B C2B C3B -108.9(3) . . . . ?
N2B C2B C3B C12B -1.8(7) . . . . ?
C1B C2B C3B C12B 176.8(4) . . . . ?
N2B C2B C3B C4B 178.4(3) . . . . ?
C1B C2B C3B C4B -3.0(3) . . . . ?
C12B C3B C4B C5B -178.8(3) . . . . ?
C2B C3B C4B C5B 1.1(4) . . . . ?
C12B C3B C4B C9B -0.3(5) . . . . ?
C2B C3B C4B C9B 179.5(3) . . . . ?
C9B C4B C5B C6B -0.8(5) . . . . ?
C3B C4B C5B C6B 177.7(3) . . . . ?
C9B C4B C5B C1B -177.2(3) . . . . ?
C3B C4B C5B C1B 1.3(4) . . . . ?
N1B C1B C5B C6B 54.6(5) . . . . ?
C38B C1B C5B C6B -58.5(4) . . . . ?
C2B C1B C5B C6B -178.8(3) . . . . ?
N1B C1B C5B C4B -129.5(3) . . . . ?
C38B C1B C5B C4B 117.3(3) . . . . ?
C2B C1B C5B C4B -3.0(3) . . . . ?
C4B C5B C6B C7B 2.0(5) . . . . ?
C1B C5B C6B C7B 177.5(3) . . . . ?
C5B C6B C7B C8B -1.1(5) . . . . ?
C6B C7B C8B C9B -1.1(6) . . . . ?
C5B C4B C9B C8B -1.3(5) . . . . ?
C3B C4B C9B C8B -179.7(3) . . . . ?
C5B C4B C9B C10B 177.6(3) . . . . ?
C3B C4B C9B C10B -0.7(5) . . . . ?
C7B C8B C9B C4B 2.3(5) . . . . ?
C7B C8B C9B C10B -176.5(4) . . . . ?
C4B C9B C10B C11B 1.5(6) . . . . ?
C8B C9B C10B C11B -179.7(4) . . . . ?
C9B C10B C11B C12B -1.3(6) . . . . ?
C4B C3B C12B C11B 0.6(5) . . . . ?
C2B C3B C12B C11B -179.2(4) . . . . ?
C10B C11B C12B C3B 0.2(6) . . . . ?
C1B N1B C13B C14B -86.9(4) . . . . ?
Si1B N1B C13B C14B 99.0(4) . . . . ?
C1B N1B C13B C18B 99.8(4) . . . . ?
Si1B N1B C13B C18B -74.3(4) . . . . ?
C18B C13B C14B C15B -3.7(5) . . . . ?
N1B C13B C14B C15B -176.8(3) . . . . ?
C18B C13B C14B C19B 171.6(3) . . . . ?
N1B C13B C14B C19B -1.5(5) . . . . ?
C13B C14B C15B C16B 3.1(6) . . . . ?
C19B C14B C15B C16B -172.4(3) . . . . ?
C14B C15B C16B C17B -0.3(6) . . . . ?
C15B C16B C17B C18B -1.9(6) . . . . ?
C16B C17B C18B C13B 1.2(5) . . . . ?
C16B C17B C18B C22B 179.7(3) . . . . ?
C14B C13B C18B C17B 1.6(5) . . . . ?
N1B C13B C18B C17B 174.9(3) . . . . ?
C14B C13B C18B C22B -176.8(3) . . . . ?
N1B C13B C18B C22B -3.5(5) . . . . ?
C15B C14B C19B C20B 55.7(5) . . . . ?
C13B C14B C19B C20B -119.6(4) . . . . ?
C15B C14B C19B C21B -69.2(4) . . . . ?
C13B C14B C19B C21B 115.6(4) . . . . ?
C17B C18B C22B C23B -67.1(4) . . . . ?
C13B C18B C22B C23B 111.3(4) . . . . ?
C17B C18B C22B C24B 55.3(4) . . . . ?
C13B C18B C22B C24B -126.3(3) . . . . ?
C2B N2B C25B C30B -93.9(4) . . . . ?
C2B N2B C25B C26B 88.0(4) . . . . ?
C30B C25B C26B C27B 5.4(5) . . . . ?
N2B C25B C26B C27B -176.6(3) . . . . ?
C30B C25B C26B C31B -172.5(3) . . . . ?
N2B C25B C26B C31B 5.5(5) . . . . ?
C25B C26B C27B C28B -0.1(5) . . . . ?
C31B C26B C27B C28B 177.9(3) . . . . ?
C26B C27B C28B C29B -4.2(6) . . . . ?
C27B C28B C29B C30B 3.2(6) . . . . ?
C26B C25B C30B C29B -6.3(5) . . . . ?
N2B C25B C30B C29B 175.7(3) . . . . ?
C26B C25B C30B C34B 174.6(3) . . . . ?
N2B C25B C30B C34B -3.4(5) . . . . ?
C28B C29B C30B C25B 1.9(5) . . . . ?
C28B C29B C30B C34B -179.0(3) . . . . ?
C27B C26B C31B C33B 29.1(5) . . . . ?
C25B C26B C31B C33B -153.0(3) . . . . ?
C27B C26B C31B C32B -93.0(4) . . . . ?
C25B C26B C31B C32B 84.9(4) . . . . ?
C25B C30B C34B C36B 110.0(4) . . . . ?
C29B C30B C34B C36B -69.1(4) . . . . ?
C25B C30B C34B C35B -125.1(4) . . . . ?
C29B C30B C34B C35B 55.9(5) . . . . ?
N1B Si1B C37B C38B 7.7(3) . . . . ?
C45B Si1B C37B C38B 162.4(3) . . . . ?
C46B Si1B C37B C38B -138.7(3) . . . . ?
Si1B C37B C38B C39B -177.4(2) . . . . ?
Si1B C37B C38B C1B 6.8(4) . . . . ?
N1B C1B C38B C37B -20.5(4) . . . . ?
C5B C1B C38B C37B 98.1(3) . . . . ?
C2B C1B C38B C37B -151.2(3) . . . . ?
N1B C1B C38B C39B 163.6(3) . . . . ?
C5B C1B C38B C39B -77.8(4) . . . . ?
C2B C1B C38B C39B 33.0(4) . . . . ?
C37B C38B C39B C44B 57.2(5) . . . . ?
C1B C38B C39B C44B -127.2(4) . . . . ?
C37B C38B C39B C40B -117.7(5) . . . . ?
C1B C38B C39B C40B 57.9(5) . . . . ?
C44B C39B C40B C41B 0.1(6) . . . . ?
C38B C39B C40B C41B 174.9(4) . . . . ?
C39B C40B C41B C42B 0.5(6) . . . . ?
C40B C41B C42B C43B -0.9(6) . . . . ?
C41B C42B C43B C44B 0.5(6) . . . . ?
C40B C39B C44B C43B -0.5(6) . . . . ?
C38B C39B C44B C43B -175.6(3) . . . . ?
C42B C43B C44B C39B 0.2(6) . . . . ?
N1B Si1B C45B C46B -108.4(3) . . . . ?
C37B Si1B C45B C46B 104.6(3) . . . . ?
Si1B C45B C46B C47B 179.6(5) . . . . ?
N1B Si1B C46B C45B 108.9(3) . . . . ?
C37B Si1B C46B C45B -115.8(3) . . . . ?
N1B Si1B C46B C47B -70.4(8) . . . . ?
C45B Si1B C46B C47B -179.3(10) . . . . ?
C37B Si1B C46B C47B 64.9(9) . . . . ?
C45B C46B C47B C48B -159.0(5) . . . . ?
Si1B C46B C47B C48B 20.1(10) . . . . ?
C45B C46B C47B C52B 20.5(7) . . . . ?
Si1B C46B C47B C52B -160.4(7) . . . . ?
C52B C47B C48B C49B -1.5(6) . . . . ?
C46B C47B C48B C49B 178.0(4) . . . . ?
C47B C48B C49B C50B 1.8(7) . . . . ?
C48B C49B C50B C51B -0.7(7) . . . . ?
C49B C50B C51B C52B -0.7(7) . . . . ?
C50B C51B C52B C47B 1.0(7) . . . . ?
C48B C47B C52B C51B 0.0(6) . . . . ?
C46B C47B C52B C51B -179.4(4) . . . . ?
C6S C1S C2S C3S 0.0 . . . . ?
C1S C2S C3S C4S 0.0 . . . . ?
C2S C3S C4S C5S 0.0 . . . . ?
C3S C4S C5S C6S 0.0 . . . . ?
C4S C5S C6S C1S 0.0 . . . . ?
C2S C1S C6S C5S 0.0 . . . . ?
C13S C8S C9S C10S 0.0 . . . . ?
C7S C8S C9S C10S -177.7(13) . . . . ?
C8S C9S C10S C11S 0.0 . . . . ?
C9S C10S C11S C12S 0.0 . . . . ?
C10S C11S C12S C13S 0.0 . . . . ?
C11S C12S C13S C8S 0.0 . . . . ?
C9S C8S C13S C12S 0.0 . . . . ?
C7S C8S C13S C12S 177.2(15) . . . . ?
